data_7134124
loop_
_publ_author_name
'Wu, Qi'
'Li, Qianxi'
'Zou, Wenkang'
'Zhang, Zheyu'
'Zhou, Yan'
'Zhao, Qihua'

_publ_section_title
;
 Two novel lanthanide metal-organic frameworks based on
 tetraphenylethylene for ultra-high proton conduction.
;
_journal_name_full 'Chemical communications (Cambridge, England)'
_journal_paper_doi 10.1039/d4cc06013j
_journal_year 2025
_chemical_formula_moiety 'C58 H36 Dy F4 N O11, C3 H7 N O, C2 H8 N'
_chemical_formula_sum 'C63 H52 Dy F4 N3 O12'
_chemical_formula_weight 1281.57
_space_group_crystal_system monoclinic
_space_group_IT_number 14
_space_group_name_Hall '-P 2ybc'
_space_group_name_H-M_alt 'P 1 21/c 1'
_atom_sites_solution_hydrogens mixed
_audit_creation_date 2024-09-05
_audit_creation_method
;
Olex2 1.2
(compiled 2018.05.29 svn.r3508 for OlexSys, GUI svn.r5506)
;
_audit_update_record
;
2024-09-23 deposited with the CCDC.	2024-12-20 downloaded from the CCDC.
;
_cell_angle_alpha 90
_cell_angle_beta 120.096(3)
_cell_angle_gamma 90
_cell_formula_units_Z 4
_cell_length_a 24.9144(15)
_cell_length_b 9.0765(6)
_cell_length_c 39.7778(19)
_cell_measurement_reflns_used 9000
_cell_measurement_temperature 150(2)
_cell_measurement_theta_max 59
_cell_measurement_theta_min 5
_cell_volume 7782.5(8)
_computing_cell_refinement 'SAINT v8.37A (Bruker, 2015)'
_computing_data_reduction 'SAINT v8.37A (Bruker, 2015)'
_computing_molecular_graphics 'Olex2 (Dolomanov et al., 2009)'
_computing_publication_material 'Olex2 (Dolomanov et al., 2009)'
_computing_structure_refinement 'ShelXL (Sheldrick, 2015)'
_computing_structure_solution 'SHELXT 2014/4 (Sheldrick, 2014)'
_diffrn_ambient_temperature 150.15
_diffrn_measured_fraction_theta_full 0.996
_diffrn_measured_fraction_theta_max 0.996
_diffrn_measurement_device_type 'Bruker APEX-II CCD'
_diffrn_measurement_method '\f and \w scans'
_diffrn_radiation_type MoK\a
_diffrn_radiation_wavelength 0.71073
_diffrn_reflns_av_R_equivalents 0.0436
_diffrn_reflns_av_unetI/netI 0.0397
_diffrn_reflns_Laue_measured_fraction_full 0.996
_diffrn_reflns_Laue_measured_fraction_max 0.996
_diffrn_reflns_limit_h_max 28
_diffrn_reflns_limit_h_min -29
_diffrn_reflns_limit_k_max 10
_diffrn_reflns_limit_k_min -10
_diffrn_reflns_limit_l_max 47
_diffrn_reflns_limit_l_min -34
_diffrn_reflns_number 54052
_diffrn_reflns_point_group_measured_fraction_full 0.996
_diffrn_reflns_point_group_measured_fraction_max 0.996
_diffrn_reflns_theta_full 25.010
_diffrn_reflns_theta_max 25.010
_diffrn_reflns_theta_min 2.062
_exptl_absorpt_coefficient_mu 1.018
_exptl_absorpt_correction_type none
_exptl_crystal_colour 'light yellow'
_exptl_crystal_density_diffrn 1.094
_exptl_crystal_description needle
_exptl_crystal_F_000 2596
_exptl_crystal_size_max 0.2
_exptl_crystal_size_mid 0.1
_exptl_crystal_size_min 0.1
_refine_diff_density_max 2.364
_refine_diff_density_min -2.139
_refine_diff_density_rms 0.119
_refine_ls_extinction_method none
_refine_ls_goodness_of_fit_ref 1.104
_refine_ls_hydrogen_treatment constr
_refine_ls_matrix_type full
_refine_ls_number_parameters 782
_refine_ls_number_reflns 13677
_refine_ls_number_restraints 100
_refine_ls_restrained_S_all 1.130
_refine_ls_R_factor_all 0.0779
_refine_ls_R_factor_gt 0.0663
_refine_ls_shift/su_max 0.003
_refine_ls_shift/su_mean 0.000
_refine_ls_structure_factor_coef Fsqd
_refine_ls_weighting_details 'w=1/[\s^2^(Fo^2^)+(0.0659P)^2^+47.0163P] where P=(Fo^2^+2Fc^2^)/3'
_refine_ls_weighting_scheme calc
_refine_ls_wR_factor_gt 0.1624
_refine_ls_wR_factor_ref 0.1697
_reflns_Friedel_coverage 0.000
_reflns_number_gt 11445
_reflns_number_total 13677
_reflns_threshold_expression 'I > 2\s(I)'
_cod_data_source_file d4cc06013j2.cif
_cod_data_source_block Dy-MOF
_cod_database_code 7134124
_shelx_shelxl_version_number 2018/3
_shelx_space_group_comment
;
The symmetry employed for this shelxl refinement is uniquely defined
by the following loop, which should always be used as a source of
symmetry information in preference to the above space-group names.
They are only intended as comments.
;
_shelx_estimated_absorpt_t_max 0.905
_shelx_estimated_absorpt_t_min 0.862
_olex2_refinement_description
;
1. Fixed Uiso
 At 1.2 times of:
  All C(H) groups, All N(H,H) groups
 At 1.5 times of:
  All C(H,H,H) groups
2. Restrained distances
 C60-N2
 1.5 with sigma of 0.01
3. Rigid bond restraints
 O2, N2, C59, C60, C61
 with sigma for 1-2 distances of 0.005 and sigma for 1-3 distances of 0.005
 F3, C36, C35, C39, C38, C56, C57', C34
 with sigma for 1-2 distances of 0.01 and sigma for 1-3 distances of 0.005
4. Uiso/Uaniso restraints and constraints
Uanis(O12) \\sim Ueq: with sigma of 0.01 and sigma for terminal atoms of 0.01
Uanis(O2) \\sim Ueq, Uanis(N2) \\sim Ueq, Uanis(C59) \\sim Ueq, Uanis(C60)
\\sim Ueq, Uanis(C61) \\sim Ueq: with sigma of 0.005 and sigma for terminal
atoms of 0.005
Uanis(F3) \\sim Ueq, Uanis(C36) \\sim Ueq, Uanis(C35) \\sim Ueq, Uanis(C39)
\\sim Ueq, Uanis(C38) \\sim Ueq, Uanis(C56) \\sim Ueq, Uanis(C57') \\sim Ueq,
Uanis(C34) \\sim Ueq: with sigma of 0.01 and sigma for terminal atoms of 0.005
5. Others
 Fixed Sof: N1(0.5) C55(0.5) H55(0.5) C57(0.5) H57A(0.5) H57B(0.5) H57C(0.5)
 C57'(0.5) H57D(0.5) H57E(0.5) H57F(0.5) N1'(0.5) C55'(0.5) H55'(0.5) C56(0.5)
 H56A(0.5) H56B(0.5) H56C(0.5) C56'(0.5) H56D(0.5) H56E(0.5) H56F(0.5)
6.a Fixed occupancy and ADP/Uiso:
 O2
6.b Riding coordinates:
 C57'(H57D,H57E,H57F), C56(H56A,H56B,H56C), C56'(H56D,H56E,H56F), N3(H3A,H3B),
 C63(H63A,H63B,H63C)
6.c Aromatic/amide H refined with riding coordinates:
 C3(H3), C5(H5), C6(H6), C9(H9), C10(H10), C12(H12), C13(H13), C16(H16),
 C17(H17), C19(H19), C20(H20), C22(H22), C23(H23), C26(H26), C29(H29), C30(H30),
  C32(H32), C33(H33), C35(H35), C38(H38), C39(H39), C43(H43), C44(H44),
 C46(H46), C47(H47), C49(H49), C50(H50), C53(H53), C58(H58), C55(H55),
 C55'(H55'), C61(H61)
6.d Idealised Me refined as rotating group:
 C57(H57A,H57B,H57C), C59(H59A,H59B,H59C), C60(H60A,H60B,H60C), C62(H62A,H62B,
 H62C)
;
_olex2_submission_special_instructions 'No special instructions were received'

loop_
_space_group_symop_operation_xyz
'x, y, z'
'-x, y+1/2, -z+1/2'
'-x, -y, -z'
'x, -y-1/2, z-1/2'

loop_
_atom_site_label
_atom_site_type_symbol
_atom_site_fract_x
_atom_site_fract_y
_atom_site_fract_z
_atom_site_U_iso_or_equiv
_atom_site_adp_type
_atom_site_occupancy
_atom_site_site_symmetry_order
_atom_site_calc_flag
_atom_site_refinement_flags_posn
_atom_site_refinement_flags_adp
_atom_site_refinement_flags_occupancy
_atom_site_disorder_assembly
_atom_site_disorder_group
Dy1 Dy 0.56805(2) 0.51152(3) 0.81987(2) 0.02542(11) Uani 1 1 d . . . . .
F1 F 0.7072(3) 0.4310(10) 0.75824(18) 0.113(3) Uani 1 1 d . . . . .
F2 F 1.3653(3) -0.0951(6) 1.07938(16) 0.107(2) Uani 1 1 d . . . . .
F3 F 1.3533(6) -0.6106(15) 0.8024(4) 0.225(5) Uani 1 1 d . U . . .
F4 F 0.8389(5) -0.2032(9) 0.5525(2) 0.158(4) Uani 1 1 d . . . . .
O1 O 0.6343(2) 0.4718(6) 0.79002(15) 0.0526(14) Uani 1 1 d . . . . .
O2 O 0.6764(2) 0.4384(7) 0.85104(15) 0.053 Uani 1 1 d . U . . .
O3 O 1.4107(3) -0.3166(7) 1.13250(15) 0.0735(19) Uani 1 1 d . . . . .
O4 O 1.3854(3) -0.5358(6) 1.11078(15) 0.0540(14) Uani 1 1 d . . . . .
O5 O 1.5012(2) -0.3238(6) 0.83116(14) 0.0467(12) Uani 1 1 d . . . . .
O6 O 1.4658(2) -0.5465(6) 0.81216(19) 0.0592(16) Uani 1 1 d . . . . .
O7 O 0.6518(5) -0.1819(17) 0.5208(3) 0.180(6) Uani 1 1 d . . . . .
O8 O 0.7167(4) -0.2764(8) 0.5045(2) 0.099(3) Uani 1 1 d . . . . .
O9 O 0.4928(2) 0.1156(5) 0.74111(12) 0.0379(11) Uani 1 1 d . . . . .
O10 O 0.5330(2) 0.2923(5) 0.78520(13) 0.0436(12) Uani 1 1 d . . . . .
O11 O 0.6149(2) 0.7423(6) 0.82772(15) 0.0480(12) Uani 1 1 d . . . . .
C1 C 0.7365(3) 0.3672(8) 0.8231(2) 0.0387(16) Uani 1 1 d . . . . .
C2 C 0.7457(3) 0.3594(9) 0.7922(2) 0.0457(18) Uani 1 1 d . . . . .
C3 C 0.7966(3) 0.2904(9) 0.7944(2) 0.0487(19) Uani 1 1 d . . . . .
H3 H 0.801821 0.290447 0.772354 0.058 Uiso 1 1 calc R . . . .
C4 C 0.8397(3) 0.2218(8) 0.8277(2) 0.0374(15) Uani 1 1 d . . . . .
C5 C 0.8315(3) 0.2299(9) 0.8598(2) 0.0475(19) Uani 1 1 d . . . . .
H5 H 0.861037 0.185050 0.883569 0.057 Uiso 1 1 calc R . . . .
C6 C 0.7813(3) 0.3019(9) 0.8576(2) 0.0498(19) Uani 1 1 d . . . . .
H6 H 0.777104 0.307235 0.880039 0.060 Uiso 1 1 calc R . . . .
C7 C 0.6789(3) 0.4318(8) 0.8208(2) 0.0414(16) Uani 1 1 d . . . . .
C8 C 0.8944(3) 0.1455(8) 0.83022(19) 0.0350(15) Uani 1 1 d . . . . .
C9 C 0.9237(3) 0.2011(8) 0.81096(19) 0.0355(15) Uani 1 1 d . . . . .
H9 H 0.909248 0.290097 0.796589 0.043 Uiso 1 1 calc R . . . .
C10 C 0.9737(3) 0.1278(7) 0.81257(19) 0.0335(14) Uani 1 1 d . . . . .
H10 H 0.992419 0.166348 0.798723 0.040 Uiso 1 1 calc R . . . .
C11 C 0.9970(3) -0.0007(7) 0.83393(18) 0.0324(14) Uani 1 1 d . . . . .
C12 C 0.9682(3) -0.0555(8) 0.8538(2) 0.0405(16) Uani 1 1 d . . . . .
H12 H 0.983176 -0.143238 0.868691 0.049 Uiso 1 1 calc R . . . .
C13 C 0.9182(3) 0.0169(8) 0.8519(2) 0.0420(16) Uani 1 1 d . . . . .
H13 H 0.899395 -0.021628 0.865771 0.050 Uiso 1 1 calc R . . . .
C14 C 1.0524(3) -0.0753(7) 0.83649(17) 0.0299(13) Uani 1 1 d . . . . .
C15 C 1.1017(3) -0.1188(7) 0.87601(17) 0.0323(14) Uani 1 1 d . . . . .
C16 C 1.1326(3) -0.2514(8) 0.88289(18) 0.0378(15) Uani 1 1 d . . . . .
H16 H 1.122432 -0.315208 0.861580 0.045 Uiso 1 1 calc R . . . .
C17 C 1.1778(3) -0.2947(8) 0.9197(2) 0.0474(18) Uani 1 1 d . . . . .
H17 H 1.197459 -0.387836 0.923468 0.057 Uiso 1 1 calc R . . . .
C18 C 1.1943(3) -0.2020(8) 0.95097(19) 0.0410(16) Uani 1 1 d . . . . .
C19 C 1.1642(3) -0.0701(8) 0.94522(19) 0.0447(17) Uani 1 1 d . . . . .
H19 H 1.174955 -0.006237 0.966607 0.054 Uiso 1 1 calc R . . . .
C20 C 1.1176(3) -0.0291(8) 0.9079(2) 0.0446(17) Uani 1 1 d . . . . .
H20 H 1.096435 0.061740 0.904361 0.053 Uiso 1 1 calc R . . . .
C21 C 1.2429(3) -0.2494(8) 0.9909(2) 0.0443(17) Uani 1 1 d . . . . .
C22 C 1.2488(4) -0.3977(9) 1.0011(2) 0.066(3) Uani 1 1 d . . . . .
H22 H 1.221828 -0.468434 0.982851 0.079 Uiso 1 1 calc R . . . .
C23 C 1.2937(4) -0.4419(9) 1.0376(2) 0.064(2) Uani 1 1 d . . . . .
H23 H 1.296773 -0.543529 1.044006 0.077 Uiso 1 1 calc R . . . .
C24 C 1.3340(3) -0.3452(8) 1.0649(2) 0.0449(17) Uani 1 1 d . . . . .
C25 C 1.3260(4) -0.1997(9) 1.0543(2) 0.059(2) Uani 1 1 d . . . . .
C26 C 1.2816(4) -0.1506(9) 1.0178(2) 0.054(2) Uani 1 1 d . . . . .
H26 H 1.278287 -0.048627 1.011665 0.065 Uiso 1 1 calc R . . . .
C27 C 1.3805(3) -0.4013(10) 1.10495(19) 0.0437(18) Uani 1 1 d . . . . .
C28 C 1.1180(3) -0.1418(7) 0.80762(18) 0.0295(13) Uani 1 1 d . . . . .
C29 C 1.1211(3) -0.2663(7) 0.78866(18) 0.0322(14) Uani 1 1 d . . . . .
H29 H 1.084560 -0.322483 0.773299 0.039 Uiso 1 1 calc R . . . .
C30 C 1.1761(3) -0.3101(8) 0.7917(2) 0.0382(15) Uani 1 1 d . . . . .
H30 H 1.177217 -0.396445 0.778595 0.046 Uiso 1 1 calc R . . . .
C31 C 1.2302(3) -0.2300(8) 0.8137(2) 0.0373(15) Uani 1 1 d . . . . .
C32 C 1.2268(3) -0.1024(8) 0.8317(2) 0.0458(18) Uani 1 1 d . . . . .
H32 H 1.262925 -0.043985 0.846195 0.055 Uiso 1 1 calc R . . . .
C33 C 1.1715(3) -0.0594(8) 0.8288(2) 0.0392(16) Uani 1 1 d . . . . .
H33 H 1.170046 0.027844 0.841559 0.047 Uiso 1 1 calc R . . . .
C34 C 1.2892(3) -0.2800(8) 0.8165(2) 0.0395(15) Uani 1 1 d . U . . .
C35 C 1.2959(5) -0.4135(15) 0.8043(4) 0.114(4) Uani 1 1 d . U . . .
H35 H 1.262872 -0.482789 0.795094 0.137 Uiso 1 1 calc R . . . .
C36 C 1.3492(6) -0.4501(16) 0.8050(5) 0.123(5) Uani 1 1 d . U . . .
C37 C 1.4011(3) -0.3742(9) 0.8202(2) 0.0458(18) Uani 1 1 d . . . . .
C38 C 1.3963(4) -0.2468(12) 0.8362(3) 0.082(3) Uani 1 1 d . U . . .
H38 H 1.431680 -0.184796 0.849055 0.099 Uiso 1 1 calc R . . . .
C39 C 1.3410(4) -0.2035(12) 0.8344(3) 0.088(3) Uani 1 1 d . U . . .
H39 H 1.340901 -0.114015 0.846746 0.106 Uiso 1 1 calc R . . . .
C40 C 1.4594(3) -0.4182(9) 0.8215(2) 0.0408(16) Uani 1 1 d . . . . .
C41 C 1.0570(3) -0.1003(7) 0.80458(18) 0.0282(13) Uani 1 1 d . . . . .
C42 C 1.0036(3) -0.0954(7) 0.76415(17) 0.0277(13) Uani 1 1 d . . . . .
C43 C 0.9474(3) -0.1623(7) 0.7552(2) 0.0372(15) Uani 1 1 d . . . . .
H43 H 0.942211 -0.201090 0.775514 0.045 Uiso 1 1 calc R . . . .
C44 C 0.9000(3) -0.1729(8) 0.7178(2) 0.0438(17) Uani 1 1 d . . . . .
H44 H 0.862348 -0.218307 0.712726 0.053 Uiso 1 1 calc R . . . .
C45 C 0.9053(3) -0.1195(8) 0.68723(19) 0.0414(16) Uani 1 1 d . . . . .
C46 C 0.9603(3) -0.0506(8) 0.6951(2) 0.0438(17) Uani 1 1 d . . . . .
H46 H 0.964369 -0.011179 0.674390 0.053 Uiso 1 1 calc R . . . .
C47 C 1.0099(3) -0.0388(7) 0.73343(19) 0.0342(14) Uani 1 1 d . . . . .
H47 H 1.047486 0.007276 0.738552 0.041 Uiso 1 1 calc R . . . .
C48 C 0.8535(4) -0.1395(9) 0.6456(2) 0.055(2) Uani 1 1 d . . . . .
C49 C 0.7924(4) -0.1371(11) 0.6376(2) 0.070(3) Uani 1 1 d . . . . .
H49 H 0.783645 -0.116453 0.657733 0.084 Uiso 1 1 calc R . . . .
C50 C 0.7438(4) -0.1652(12) 0.5998(3) 0.081(3) Uani 1 1 d . . . . .
H50 H 0.702188 -0.165958 0.594646 0.097 Uiso 1 1 calc R . . . .
C51 C 0.7560(5) -0.1925(10) 0.5689(3) 0.070(3) Uani 1 1 d . . . . .
C52 C 0.8170(5) -0.1934(10) 0.5796(3) 0.067(2) Uani 1 1 d . . . . .
C53 C 0.8658(5) -0.1654(9) 0.6164(2) 0.065(2) Uani 1 1 d . . . . .
H53 H 0.907251 -0.164224 0.621374 0.078 Uiso 1 1 calc R . . . .
C54 C 0.7051(6) -0.2212(15) 0.5286(4) 0.099(4) Uani 1 1 d . . . . .
C58 C 0.5181(3) 0.2356(8) 0.7537(2) 0.0422(17) Uani 1 1 d . . . . .
H58 H 0.527290 0.291221 0.736999 0.051 Uiso 1 1 calc R . . . .
N1 N 0.6518(8) 0.953(3) 0.8131(6) 0.064(5) Uani 0.5 1 d . . P A 1
C55 C 0.6239(8) 0.815(2) 0.8048(6) 0.067(5) Uani 0.5 1 d . . P A 1
H55 H 0.611036 0.773366 0.779900 0.081 Uiso 0.5 1 calc R . P A 1
C57 C 0.6552(11) 1.029(3) 0.7844(8) 0.100(8) Uani 0.5 1 d . . P A 1
H57A H 0.637306 0.969163 0.760689 0.150 Uiso 0.5 1 calc GR . P A 1
H57B H 0.698719 1.050550 0.792868 0.150 Uiso 0.5 1 calc GR . P A 1
H57C H 0.632049 1.121433 0.779119 0.150 Uiso 0.5 1 calc GR . P A 1
C57' C 0.674(2) 1.007(4) 0.8521(13) 0.127(15) Uani 0.5 1 d . U P A 1
H57D H 0.658977 1.104060 0.851800 0.190 Uiso 0.5 1 d R . P A 1
H57E H 0.718377 1.009600 0.863200 0.190 Uiso 0.5 1 d R . P A 1
H57F H 0.663947 0.943030 0.867370 0.190 Uiso 0.5 1 d R . P A 1
N1' N 0.6788(8) 0.933(2) 0.8536(6) 0.066(5) Uani 0.5 1 d . . P A -1
C55' C 0.6542(7) 0.8046(18) 0.8559(5) 0.047(4) Uani 0.5 1 d . . P A -1
H55' H 0.668523 0.761588 0.880716 0.056 Uiso 0.5 1 calc R . P A -1
C56 C 0.6566(18) 1.021(3) 0.8185(12) 0.099(13) Uani 0.5 1 d . U P A -1
H56A H 0.667192 1.123011 0.825372 0.149 Uiso 0.5 1 d R . P A -1
H56B H 0.612532 1.012651 0.801722 0.149 Uiso 0.5 1 d R . P A -1
H56C H 0.677412 0.985581 0.805382 0.149 Uiso 0.5 1 d R . P A -1
C56' C 0.7281(11) 1.002(2) 0.8880(6) 0.093(8) Uani 0.5 1 d . . P A -1
H56D H 0.711833 1.084514 0.895371 0.140 Uiso 0.5 1 d R . P A -1
H56E H 0.760913 1.035644 0.883931 0.140 Uiso 0.5 1 d R . P A -1
H56F H 0.743863 0.929974 0.908341 0.140 Uiso 0.5 1 d R . P A -1
O12 O 0.9049(5) 0.5845(12) 0.8095(3) 0.142(4) Uani 1 1 d . U . . .
N2 N 0.8147(6) 0.6911(15) 0.7917(4) 0.139(4) Uani 1 1 d D U . . .
C59 C 0.7763(8) 0.758(2) 0.8071(5) 0.163(5) Uani 1 1 d . U . . .
H59A H 0.795815 0.739006 0.835025 0.245 Uiso 1 1 calc GR . . . .
H59B H 0.734624 0.715421 0.793668 0.245 Uiso 1 1 calc GR . . . .
H59C H 0.773398 0.865118 0.802627 0.245 Uiso 1 1 calc GR . . . .
C60 C 0.7896(8) 0.687(2) 0.7493(4) 0.168(5) Uani 1 1 d D U . . .
H60A H 0.812529 0.614993 0.743195 0.253 Uiso 1 1 calc GR . . . .
H60B H 0.793808 0.785073 0.740404 0.253 Uiso 1 1 calc GR . . . .
H60C H 0.745617 0.659926 0.736277 0.253 Uiso 1 1 calc GR . . . .
C61 C 0.8649(8) 0.6322(19) 0.8190(6) 0.141(4) Uani 1 1 d . U . . .
H61 H 0.872410 0.624096 0.844833 0.169 Uiso 1 1 calc R . . . .
N3 N 0.4782(4) 0.1405(11) 0.8262(3) 0.109(4) Uani 1 1 d . . . . .
H3A H 0.493281 0.222294 0.821705 0.131 Uiso 1 1 d R . . . .
H3B H 0.476931 0.154304 0.847935 0.131 Uiso 1 1 d R . . . .
C62 C 0.4135(6) 0.1102(17) 0.7942(4) 0.117(5) Uani 1 1 d . . . . .
H62A H 0.413784 0.092678 0.769932 0.176 Uiso 1 1 calc GR . . . .
H62B H 0.387080 0.195186 0.790906 0.176 Uiso 1 1 calc GR . . . .
H62C H 0.397380 0.022916 0.800643 0.176 Uiso 1 1 calc GR . . . .
C63 C 0.5218(6) 0.0164(10) 0.8326(4) 0.094(4) Uani 1 1 d . . . . .
H63A H 0.521376 -0.003680 0.808793 0.140 Uiso 1 1 d R . . . .
H63B H 0.509027 -0.070000 0.840683 0.140 Uiso 1 1 d R . . . .
H63C H 0.562946 0.043590 0.852343 0.140 Uiso 1 1 d R . . . .

loop_
_atom_site_aniso_label
_atom_site_aniso_U_11
_atom_site_aniso_U_22
_atom_site_aniso_U_33
_atom_site_aniso_U_23
_atom_site_aniso_U_13
_atom_site_aniso_U_12
Dy1 0.01867(15) 0.03243(17) 0.02446(16) 0.00050(12) 0.01029(12) 0.00831(11)
F1 0.080(4) 0.190(7) 0.081(4) 0.041(5) 0.048(4) 0.074(5)
F2 0.115(5) 0.070(4) 0.057(3) 0.005(3) -0.016(3) -0.022(3)
F3 0.215(6) 0.201(6) 0.261(7) -0.034(4) 0.121(5) 0.041(4)
F4 0.206(9) 0.112(6) 0.093(6) 0.013(5) 0.027(6) 0.005(6)
O1 0.030(3) 0.082(4) 0.047(3) -0.003(3) 0.020(2) 0.013(3)
O2 0.031 0.083 0.047 -0.003 0.020 0.014
O3 0.071(4) 0.062(4) 0.032(3) 0.006(3) -0.015(3) -0.016(3)
O4 0.066(4) 0.054(3) 0.035(3) 0.001(2) 0.019(3) 0.022(3)
O5 0.029(2) 0.074(4) 0.043(3) -0.010(3) 0.022(2) 0.009(2)
O6 0.038(3) 0.050(3) 0.106(5) 0.008(3) 0.048(3) 0.015(2)
O7 0.082(6) 0.283(16) 0.090(7) -0.057(8) -0.019(6) 0.001(8)
O8 0.122(7) 0.078(5) 0.044(4) -0.006(4) 0.002(4) 0.007(4)
O9 0.034(2) 0.050(3) 0.026(2) -0.009(2) 0.012(2) -0.012(2)
O10 0.050(3) 0.055(3) 0.034(3) -0.012(2) 0.027(2) -0.010(2)
O11 0.041(3) 0.057(3) 0.050(3) -0.009(3) 0.026(3) -0.005(2)
C1 0.026(3) 0.054(4) 0.042(4) 0.002(3) 0.021(3) 0.013(3)
C2 0.030(4) 0.073(5) 0.033(4) 0.010(4) 0.015(3) 0.022(3)
C3 0.038(4) 0.080(6) 0.034(4) 0.002(4) 0.023(3) 0.019(4)
C4 0.023(3) 0.051(4) 0.048(4) 0.004(3) 0.025(3) 0.011(3)
C5 0.035(4) 0.076(5) 0.037(4) 0.012(4) 0.022(3) 0.018(4)
C6 0.041(4) 0.074(5) 0.048(4) 0.007(4) 0.033(4) 0.017(4)
C7 0.033(4) 0.056(4) 0.041(4) -0.001(3) 0.023(3) 0.012(3)
C8 0.023(3) 0.050(4) 0.039(4) 0.000(3) 0.021(3) 0.008(3)
C9 0.030(3) 0.046(4) 0.036(4) 0.013(3) 0.021(3) 0.015(3)
C10 0.027(3) 0.042(4) 0.038(4) 0.006(3) 0.021(3) 0.007(3)
C11 0.027(3) 0.038(3) 0.033(3) 0.002(3) 0.016(3) 0.009(3)
C12 0.038(4) 0.044(4) 0.048(4) 0.012(3) 0.028(3) 0.012(3)
C13 0.037(4) 0.050(4) 0.050(4) 0.009(3) 0.030(3) 0.007(3)
C14 0.024(3) 0.035(3) 0.028(3) 0.000(3) 0.012(3) 0.006(3)
C15 0.024(3) 0.044(4) 0.024(3) -0.001(3) 0.008(3) 0.007(3)
C16 0.037(4) 0.044(4) 0.022(3) 0.001(3) 0.007(3) 0.009(3)
C17 0.045(4) 0.043(4) 0.036(4) 0.006(3) 0.006(3) 0.016(3)
C18 0.038(4) 0.048(4) 0.025(3) 0.001(3) 0.006(3) 0.004(3)
C19 0.047(4) 0.049(4) 0.023(3) -0.003(3) 0.007(3) 0.010(3)
C20 0.044(4) 0.044(4) 0.037(4) 0.002(3) 0.013(3) 0.018(3)
C21 0.038(4) 0.046(4) 0.032(4) 0.003(3) 0.005(3) 0.007(3)
C22 0.072(6) 0.047(5) 0.034(4) 0.000(4) -0.007(4) -0.001(4)
C23 0.067(6) 0.048(4) 0.043(5) 0.009(4) 0.002(4) 0.000(4)
C24 0.038(4) 0.051(4) 0.035(4) 0.004(3) 0.011(3) 0.007(3)
C25 0.061(5) 0.060(5) 0.023(4) -0.003(4) -0.004(4) -0.006(4)
C26 0.064(5) 0.046(4) 0.034(4) 0.008(3) 0.010(4) 0.006(4)
C27 0.034(4) 0.073(5) 0.019(3) 0.007(4) 0.010(3) 0.004(4)
C28 0.018(3) 0.040(3) 0.033(3) 0.002(3) 0.014(3) 0.006(2)
C29 0.019(3) 0.047(4) 0.029(3) -0.003(3) 0.011(3) 0.002(3)
C30 0.029(3) 0.048(4) 0.043(4) -0.006(3) 0.023(3) 0.008(3)
C31 0.024(3) 0.053(4) 0.041(4) 0.004(3) 0.021(3) 0.009(3)
C32 0.021(3) 0.054(4) 0.061(5) -0.011(4) 0.019(3) -0.001(3)
C33 0.023(3) 0.044(4) 0.050(4) -0.005(3) 0.018(3) 0.008(3)
C34 0.025(3) 0.058(4) 0.038(4) 0.001(3) 0.018(3) 0.008(3)
C35 0.070(5) 0.107(6) 0.169(9) -0.041(6) 0.062(6) -0.028(4)
C36 0.085(6) 0.123(7) 0.173(9) -0.048(7) 0.073(6) 0.026(6)
C37 0.024(3) 0.069(5) 0.046(4) 0.010(4) 0.018(3) 0.017(3)
C38 0.041(4) 0.094(6) 0.117(7) -0.033(5) 0.044(5) -0.008(4)
C39 0.057(5) 0.092(6) 0.131(7) -0.040(5) 0.060(5) -0.003(4)
C40 0.026(3) 0.059(5) 0.038(4) 0.007(3) 0.017(3) 0.008(3)
C41 0.019(3) 0.038(3) 0.031(3) 0.001(3) 0.015(3) 0.009(2)
C42 0.017(3) 0.035(3) 0.032(3) 0.000(3) 0.013(3) 0.006(2)
C43 0.024(3) 0.046(4) 0.038(4) 0.006(3) 0.013(3) 0.008(3)
C44 0.021(3) 0.047(4) 0.048(4) -0.001(3) 0.006(3) -0.003(3)
C45 0.034(4) 0.044(4) 0.031(4) -0.005(3) 0.005(3) 0.003(3)
C46 0.050(4) 0.047(4) 0.035(4) 0.011(3) 0.022(3) 0.020(3)
C47 0.031(3) 0.040(3) 0.033(3) 0.002(3) 0.017(3) 0.008(3)
C48 0.048(5) 0.046(4) 0.046(5) 0.000(4) 0.004(4) 0.003(4)
C49 0.046(5) 0.095(7) 0.040(5) 0.005(5) 0.001(4) -0.006(5)
C50 0.055(6) 0.100(8) 0.055(6) 0.004(6) 0.003(5) -0.011(5)
C51 0.065(6) 0.055(5) 0.049(5) 0.001(4) -0.002(5) 0.000(4)
C52 0.092(7) 0.057(5) 0.046(5) -0.002(4) 0.031(5) 0.007(5)
C53 0.077(6) 0.051(5) 0.046(5) -0.004(4) 0.014(5) 0.010(4)
C54 0.091(9) 0.097(9) 0.065(7) -0.012(7) 0.007(7) -0.010(7)
C58 0.042(4) 0.057(4) 0.034(4) -0.007(3) 0.024(3) -0.005(3)
N1 0.040(9) 0.088(15) 0.061(12) -0.011(11) 0.024(8) -0.003(9)
C55 0.053(10) 0.079(12) 0.097(14) -0.023(11) 0.057(11) -0.018(9)
C57 0.070(14) 0.117(19) 0.103(19) 0.039(16) 0.036(14) -0.006(13)
C57' 0.134(17) 0.128(18) 0.124(17) 0.002(10) 0.069(11) -0.005(10)
N1' 0.063(10) 0.052(10) 0.094(15) 0.001(10) 0.046(10) -0.003(8)
C55' 0.041(8) 0.064(10) 0.044(9) 0.000(8) 0.027(7) -0.001(7)
C56 0.102(15) 0.098(16) 0.096(15) 0.001(9) 0.049(10) -0.005(9)
C56' 0.101(17) 0.088(16) 0.062(13) 0.007(11) 0.020(12) -0.037(13)
O12 0.142(7) 0.118(6) 0.185(8) -0.008(6) 0.096(6) -0.008(5)
N2 0.127(5) 0.133(6) 0.156(5) 0.001(4) 0.070(4) -0.008(4)
C59 0.155(6) 0.163(7) 0.176(7) -0.005(5) 0.086(5) 0.004(4)
C60 0.169(7) 0.176(7) 0.164(5) 0.013(5) 0.087(4) -0.004(5)
C61 0.137(5) 0.129(6) 0.154(5) -0.002(4) 0.071(4) -0.009(4)
N3 0.088(7) 0.105(8) 0.164(11) -0.025(7) 0.085(8) -0.027(6)
C62 0.109(10) 0.137(12) 0.104(10) -0.035(9) 0.052(8) -0.049(9)
C63 0.132(11) 0.052(6) 0.112(10) 0.004(6) 0.072(9) 0.000(6)

loop_
_atom_type_symbol
_atom_type_description
_atom_type_scat_dispersion_real
_atom_type_scat_dispersion_imag
_atom_type_scat_source
C C 0.0033 0.0016 'International Tables Vol C Tables 4.2.6.8 and 6.1.1.4'
H H 0.0000 0.0000 'International Tables Vol C Tables 4.2.6.8 and 6.1.1.4'
Dy Dy -0.1892 4.4098 'International Tables Vol C Tables 4.2.6.8 and 6.1.1.4'
F F 0.0171 0.0103 'International Tables Vol C Tables 4.2.6.8 and 6.1.1.4'
N N 0.0061 0.0033 'International Tables Vol C Tables 4.2.6.8 and 6.1.1.4'
O O 0.0106 0.0060 'International Tables Vol C Tables 4.2.6.8 and 6.1.1.4'

loop_
_geom_angle_atom_site_label_1
_geom_angle_atom_site_label_2
_geom_angle_atom_site_label_3
_geom_angle
_geom_angle_site_symmetry_1
_geom_angle_site_symmetry_3
_geom_angle_publ_flag
O1 Dy1 C7 25.54(18) . . ?
O1 Dy1 C27 113.64(19) . 3_757 ?
O1 Dy1 C40 156.48(19) . 1_465 ?
O2 Dy1 O1 51.16(17) . . ?
O2 Dy1 O3 69.8(2) . 3_757 ?
O2 Dy1 O5 139.37(17) . 1_465 ?
O2 Dy1 O6 145.0(2) . 1_465 ?
O2 Dy1 C7 25.69(18) . . ?
O2 Dy1 C27 63.80(19) . 3_757 ?
O2 Dy1 C40 152.36(19) . 1_465 ?
O3 Dy1 O1 109.0(2) 3_757 . ?
O3 Dy1 O6 75.6(2) 3_757 1_465 ?
O3 Dy1 C7 88.6(2) 3_757 . ?
O3 Dy1 C27 26.4(2) 3_757 3_757 ?
O3 Dy1 C40 89.0(2) 3_757 1_465 ?
O4 Dy1 O1 120.31(18) 3_757 . ?
O4 Dy1 O2 70.54(18) 3_757 . ?
O4 Dy1 O3 52.15(19) 3_757 3_757 ?
O4 Dy1 O5 73.41(17) 3_757 1_465 ?
O4 Dy1 O6 92.1(2) 3_757 1_465 ?
O4 Dy1 C7 95.8(2) 3_757 . ?
O4 Dy1 C27 26.3(2) 3_757 3_757 ?
O4 Dy1 C40 82.52(19) 3_757 1_465 ?
O5 Dy1 O1 148.31(19) 1_465 . ?
O5 Dy1 O3 101.7(2) 1_465 3_757 ?
O5 Dy1 O6 52.82(18) 1_465 1_465 ?
O5 Dy1 C7 154.6(2) 1_465 . ?
O5 Dy1 C27 90.7(2) 1_465 3_757 ?
O5 Dy1 C40 26.3(2) 1_465 1_465 ?
O6 Dy1 O1 143.0(2) 1_465 . ?
O6 Dy1 C7 152.3(2) 1_465 . ?
O6 Dy1 C27 87.0(2) 1_465 3_757 ?
O6 Dy1 C40 26.5(2) 1_465 1_465 ?
O9 Dy1 O1 78.65(16) 2_656 . ?
O9 Dy1 O2 128.37(17) 2_656 . ?
O9 Dy1 O3 151.29(18) 2_656 3_757 ?
O9 Dy1 O4 147.92(17) 2_656 3_757 ?
O9 Dy1 O5 78.14(16) 2_656 1_465 ?
O9 Dy1 O6 82.16(18) 2_656 1_465 ?
O9 Dy1 O10 82.76(17) 2_656 . ?
O9 Dy1 O11 78.24(18) 2_656 . ?
O9 Dy1 C7 103.84(18) 2_656 . ?
O9 Dy1 C27 167.69(18) 2_656 3_757 ?
O9 Dy1 C40 78.40(18) 2_656 1_465 ?
O10 Dy1 O1 74.68(17) . . ?
O10 Dy1 O2 93.43(18) . . ?
O10 Dy1 O3 73.26(18) . 3_757 ?
O10 Dy1 O4 125.41(18) . 3_757 ?
O10 Dy1 O5 122.99(17) . 1_465 ?
O10 Dy1 O6 71.73(18) . 1_465 ?
O10 Dy1 O11 149.07(17) . . ?
O10 Dy1 C7 82.15(19) . . ?
O10 Dy1 C27 99.4(2) . 3_757 ?
O10 Dy1 C40 97.3(2) . 1_465 ?
O11 Dy1 O1 77.78(18) . . ?
O11 Dy1 O2 79.87(19) . . ?
O11 Dy1 O3 130.06(18) . 3_757 ?
O11 Dy1 O4 81.0(2) . 3_757 ?
O11 Dy1 O5 76.60(17) . 1_465 ?
O11 Dy1 O6 128.49(17) . 1_465 ?
O11 Dy1 C7 79.0(2) . . ?
O11 Dy1 C27 104.4(2) . 3_757 ?
O11 Dy1 C40 102.4(2) . 1_465 ?
C27 Dy1 C7 88.5(2) 3_757 . ?
C27 Dy1 C40 89.3(2) 3_757 1_465 ?
C40 Dy1 C7 177.6(2) 1_465 . ?
C7 O1 Dy1 93.0(4) . . ?
C7 O2 Dy1 95.8(4) . . ?
C27 O3 Dy1 92.0(5) . 3_757 ?
C27 O4 Dy1 94.0(4) . 3_757 ?
C40 O5 Dy1 93.7(4) . 1_645 ?
C40 O6 Dy1 92.4(4) . 1_645 ?
C58 O9 Dy1 135.9(4) . 2_646 ?
C58 O10 Dy1 142.7(5) . . ?
C55 O11 Dy1 129.8(10) . . ?
C55' O11 Dy1 131.8(9) . . ?
C55' O11 C55 94.3(12) . . ?
C2 C1 C6 116.9(6) . . ?
C2 C1 C7 123.4(6) . . ?
C6 C1 C7 119.6(6) . . ?
F1 C2 C3 116.6(6) . . ?
C1 C2 F1 121.0(6) . . ?
C1 C2 C3 122.2(6) . . ?
C2 C3 H3 119.3 . . ?
C4 C3 C2 121.3(6) . . ?
C4 C3 H3 119.3 . . ?
C3 C4 C5 117.3(6) . . ?
C3 C4 C8 121.7(6) . . ?
C5 C4 C8 120.9(6) . . ?
C4 C5 H5 119.5 . . ?
C6 C5 C4 121.0(7) . . ?
C6 C5 H5 119.5 . . ?
C1 C6 H6 119.4 . . ?
C5 C6 C1 121.3(6) . . ?
C5 C6 H6 119.4 . . ?
O1 C7 Dy1 61.5(3) . . ?
O1 C7 O2 119.7(6) . . ?
O1 C7 C1 122.3(6) . . ?
O2 C7 Dy1 58.5(3) . . ?
O2 C7 C1 117.9(6) . . ?
C1 C7 Dy1 171.5(5) . . ?
C9 C8 C4 120.7(6) . . ?
C9 C8 C13 117.8(5) . . ?
C13 C8 C4 121.5(6) . . ?
C8 C9 H9 119.7 . . ?
C10 C9 C8 120.5(6) . . ?
C10 C9 H9 119.7 . . ?
C9 C10 H10 119.2 . . ?
C9 C10 C11 121.5(6) . . ?
C11 C10 H10 119.2 . . ?
C10 C11 C12 118.0(6) . . ?
C10 C11 C14 120.8(6) . . ?
C12 C11 C14 121.3(6) . . ?
C11 C12 H12 119.8 . . ?
C13 C12 C11 120.4(6) . . ?
C13 C12 H12 119.8 . . ?
C8 C13 H13 119.2 . . ?
C12 C13 C8 121.7(6) . . ?
C12 C13 H13 119.2 . . ?
C15 C14 C11 116.0(5) . . ?
C41 C14 C11 121.5(5) . . ?
C41 C14 C15 122.5(5) . . ?
C16 C15 C14 121.7(6) . . ?
C16 C15 C20 117.1(6) . . ?
C20 C15 C14 121.2(6) . . ?
C15 C16 H16 118.8 . . ?
C15 C16 C17 122.3(6) . . ?
C17 C16 H16 118.8 . . ?
C16 C17 H17 120.1 . . ?
C16 C17 C18 119.7(7) . . ?
C18 C17 H17 120.1 . . ?
C17 C18 C21 119.8(6) . . ?
C19 C18 C17 119.4(6) . . ?
C19 C18 C21 120.8(6) . . ?
C18 C19 H19 119.9 . . ?
C18 C19 C20 120.2(7) . . ?
C20 C19 H19 119.9 . . ?
C15 C20 C19 121.2(6) . . ?
C15 C20 H20 119.4 . . ?
C19 C20 H20 119.4 . . ?
C22 C21 C18 119.9(7) . . ?
C26 C21 C18 121.5(7) . . ?
C26 C21 C22 118.6(7) . . ?
C21 C22 H22 120.0 . . ?
C23 C22 C21 120.1(8) . . ?
C23 C22 H22 120.0 . . ?
C22 C23 H23 118.8 . . ?
C24 C23 C22 122.5(8) . . ?
C24 C23 H23 118.8 . . ?
C23 C24 C25 116.1(7) . . ?
C23 C24 C27 119.4(7) . . ?
C25 C24 C27 124.4(7) . . ?
F2 C25 C24 120.3(7) . . ?
F2 C25 C26 116.3(7) . . ?
C24 C25 C26 123.3(7) . . ?
C21 C26 C25 119.4(7) . . ?
C21 C26 H26 120.3 . . ?
C25 C26 H26 120.3 . . ?
O3 C27 Dy1 61.6(4) . 3_757 ?
O3 C27 C24 121.9(7) . . ?
O4 C27 Dy1 59.7(3) . 3_757 ?
O4 C27 O3 119.2(6) . . ?
O4 C27 C24 118.7(7) . . ?
C24 C27 Dy1 161.8(5) . 3_757 ?
C29 C28 C33 118.4(5) . . ?
C29 C28 C41 119.2(5) . . ?
C33 C28 C41 122.4(6) . . ?
C28 C29 H29 119.6 . . ?
C30 C29 C28 120.9(6) . . ?
C30 C29 H29 119.6 . . ?
C29 C30 H30 119.5 . . ?
C29 C30 C31 121.1(6) . . ?
C31 C30 H30 119.5 . . ?
C30 C31 C34 119.9(6) . . ?
C32 C31 C30 118.1(6) . . ?
C32 C31 C34 122.0(6) . . ?
C31 C32 H32 119.7 . . ?
C33 C32 C31 120.7(6) . . ?
C33 C32 H32 119.7 . . ?
C28 C33 H33 119.6 . . ?
C32 C33 C28 120.8(6) . . ?
C32 C33 H33 119.6 . . ?
C35 C34 C31 122.8(8) . . ?
C39 C34 C31 123.0(7) . . ?
C39 C34 C35 113.9(8) . . ?
C34 C35 H35 119.7 . . ?
C34 C35 C36 120.6(11) . . ?
C36 C35 H35 119.7 . . ?
C35 C36 F3 110.0(13) . . ?
C37 C36 F3 117.8(10) . . ?
C37 C36 C35 127.6(12) . . ?
C36 C37 C38 111.4(8) . . ?
C36 C37 C40 126.6(8) . . ?
C38 C37 C40 122.0(8) . . ?
C37 C38 H38 118.9 . . ?
C37 C38 C39 122.2(9) . . ?
C39 C38 H38 118.9 . . ?
C34 C39 C38 123.5(9) . . ?
C34 C39 H39 118.2 . . ?
C38 C39 H39 118.2 . . ?
O5 C40 Dy1 60.0(3) . 1_645 ?
O5 C40 O6 121.1(6) . . ?
O5 C40 C37 118.5(7) . . ?
O6 C40 Dy1 61.1(3) . 1_645 ?
O6 C40 C37 120.4(7) . . ?
C37 C40 Dy1 176.2(5) . 1_645 ?
C14 C41 C28 121.5(5) . . ?
C14 C41 C42 124.1(5) . . ?
C42 C41 C28 114.4(5) . . ?
C43 C42 C41 120.1(6) . . ?
C43 C42 C47 118.1(6) . . ?
C47 C42 C41 121.4(5) . . ?
C42 C43 H43 119.3 . . ?
C44 C43 C42 121.3(7) . . ?
C44 C43 H43 119.3 . . ?
C43 C44 H44 119.1 . . ?
C43 C44 C45 121.7(6) . . ?
C45 C44 H44 119.1 . . ?
C44 C45 C46 118.6(6) . . ?
C44 C45 C48 121.2(7) . . ?
C46 C45 C48 120.2(7) . . ?
C45 C46 H46 119.7 . . ?
C45 C46 C47 120.7(7) . . ?
C47 C46 H46 119.7 . . ?
C42 C47 H47 120.2 . . ?
C46 C47 C42 119.6(6) . . ?
C46 C47 H47 120.2 . . ?
C49 C48 C45 118.9(8) . . ?
C53 C48 C45 121.3(8) . . ?
C53 C48 C49 119.8(8) . . ?
C48 C49 H49 120.0 . . ?
C48 C49 C50 120.1(9) . . ?
C50 C49 H49 120.0 . . ?
C49 C50 H50 119.6 . . ?
C49 C50 C51 120.7(10) . . ?
C51 C50 H50 119.6 . . ?
C50 C51 C54 121.6(11) . . ?
C52 C51 C50 114.9(8) . . ?
C52 C51 C54 123.5(11) . . ?
C51 C52 F4 123.6(9) . . ?
C51 C52 C53 125.6(9) . . ?
C53 C52 F4 110.2(10) . . ?
C48 C53 C52 118.8(10) . . ?
C48 C53 H53 120.6 . . ?
C52 C53 H53 120.6 . . ?
O7 C54 C51 116.1(13) . . ?
O8 C54 O7 123.7(12) . . ?
O8 C54 C51 120.1(13) . . ?
O9 C58 H58 115.9 . . ?
O10 C58 O9 128.2(7) . . ?
O10 C58 H58 115.9 . . ?
C55 N1 C57' 116(3) . . ?
C55 N1 N1' 92.9(19) . . ?
C57 N1 C55 119(2) . . ?
C57 N1 C57' 125(3) . . ?
C57 N1 N1' 145(2) . . ?
N1' N1 C57' 27.3(16) . . ?
C56 N1 C55 158(5) . . ?
C56 N1 C57 74(5) . . ?
C56 N1 C57' 54(4) . . ?
C56 N1 N1' 81(5) . . ?
O11 C55 N1 123.9(18) . . ?
O11 C55 H55 118.0 . . ?
O11 C55 C55' 42.1(9) . . ?
O11 C55 C56 119.6(19) . . ?
N1 C55 H55 118.0 . . ?
N1 C55 C55' 84.2(14) . . ?
N1 C55 C56 6.9(17) . . ?
C55' C55 H55 153.7 . . ?
C55' C55 C56 81.6(16) . . ?
C56 C55 H55 122.1 . . ?
N1 C57 H57A 109.5 . . ?
N1 C57 H57B 109.5 . . ?
N1 C57 H57C 109.5 . . ?
H57A C57 H57B 109.5 . . ?
H57A C57 H57C 109.5 . . ?
H57B C57 H57C 109.5 . . ?
C56 C57 N1 27.7(16) . . ?
C56 C57 H57A 135.5 . . ?
C56 C57 H57B 101.5 . . ?
C56 C57 H57C 88.5 . . ?
N1 C57' H57D 111.1 . . ?
N1 C57' H57E 103.9 . . ?
N1 C57' H57F 113.3 . . ?
N1 C57' C55' 78(2) . . ?
H57D C57' H57E 109.5 . . ?
H57D C57' H57F 109.5 . . ?
H57E C57' H57F 109.5 . . ?
N1' C57' N1 74(5) . . ?
N1' C57' H57D 164.1 . . ?
N1' C57' H57E 83.2 . . ?
N1' C57' H57F 55.9 . . ?
N1' C57' C55' 25(3) . . ?
N1' C57' C56 99(6) . . ?
N1' C57' C56' 81(5) . . ?
C55' C57' H57D 139.7 . . ?
C55' C57' H57E 105.8 . . ?
C55' C57' H57F 38.5 . . ?
C56 C57' N1 26(2) . . ?
C56 C57' H57D 87.7 . . ?
C56 C57' H57E 101.9 . . ?
C56 C57' H57F 135.7 . . ?
C56 C57' C55' 103(3) . . ?
C56 C57' C56' 142(4) . . ?
C56' C57' N1 139(3) . . ?
C56' C57' H57D 102.1 . . ?
C56' C57' H57E 39.8 . . ?
C56' C57' H57F 76.0 . . ?
C56' C57' C55' 93(2) . . ?
N1 N1' C56 26.1(15) . . ?
N1 N1' C56' 135.9(18) . . ?
C57' N1' N1 79(5) . . ?
C57' N1' C55' 143(5) . . ?
C57' N1' C56 53(5) . . ?
C57' N1' C56' 71(5) . . ?
C55' N1' N1 102.5(19) . . ?
C55' N1' C56 125(2) . . ?
C55' N1' C56' 120.8(19) . . ?
C56' N1' C56 114(2) . . ?
O11 C55' C55 43.7(8) . . ?
O11 C55' C57' 119.9(18) . . ?
O11 C55' N1' 122.3(16) . . ?
O11 C55' H55' 118.9 . . ?
C55 C55' C57' 80.8(16) . . ?
C55 C55' H55' 158.6 . . ?
C57' C55' H55' 119.7 . . ?
N1' C55' C55 79.9(13) . . ?
N1' C55' C57' 12.1(17) . . ?
N1' C55' H55' 118.9 . . ?
N1 C56 C55 15(4) . . ?
N1 C56 C57 79(5) . . ?
N1 C56 C57' 100(6) . . ?
N1 C56 N1' 73(5) . . ?
N1 C56 H56A 172.7 . . ?
N1 C56 H56B 74.6 . . ?
N1 C56 H56C 63.3 . . ?
C55 C56 H56A 172.1 . . ?
C55 C56 H56B 64.4 . . ?
C55 C56 H56C 77.9 . . ?
C57 C56 C55 88(2) . . ?
C57 C56 N1' 143(3) . . ?
C57 C56 H56A 95.8 . . ?
C57 C56 H56B 81.9 . . ?
C57 C56 H56C 38.0 . . ?
C57' C56 C55 94(3) . . ?
C57' C56 C57 162(4) . . ?
C57' C56 N1' 27(2) . . ?
C57' C56 H56A 84.1 . . ?
C57' C56 H56B 115.0 . . ?
C57' C56 H56C 125.4 . . ?
N1' C56 C55 69.7(16) . . ?
N1' C56 H56A 109.9 . . ?
N1' C56 H56B 112.0 . . ?
N1' C56 H56C 106.5 . . ?
H56A C56 H56B 109.5 . . ?
H56A C56 H56C 109.4 . . ?
H56B C56 H56C 109.5 . . ?
C57' C56' N1' 27.4(16) . . ?
C57' C56' H56D 87.4 . . ?
C57' C56' H56E 106.5 . . ?
C57' C56' H56F 131.5 . . ?
N1' C56' H56D 109.9 . . ?
N1' C56' H56E 111.5 . . ?
N1' C56' H56F 107.1 . . ?
H56D C56' H56E 109.5 . . ?
H56D C56' H56F 109.5 . . ?
H56E C56' H56F 109.5 . . ?
C60 N2 C59 118.8(15) . . ?
C61 N2 C59 111.9(16) . . ?
C61 N2 C60 129.0(17) . . ?
N2 C59 H59A 109.5 . . ?
N2 C59 H59B 109.5 . . ?
N2 C59 H59C 109.5 . . ?
H59A C59 H59B 109.5 . . ?
H59A C59 H59C 109.5 . . ?
H59B C59 H59C 109.5 . . ?
N2 C60 H60A 109.5 . . ?
N2 C60 H60B 109.5 . . ?
N2 C60 H60C 109.5 . . ?
H60A C60 H60B 109.5 . . ?
H60A C60 H60C 109.5 . . ?
H60B C60 H60C 109.5 . . ?
O12 C61 H61 121.5 . . ?
N2 C61 O12 116.9(18) . . ?
N2 C61 H61 121.5 . . ?
H3A N3 H3B 107.6 . . ?
C62 N3 H3A 111.4 . . ?
C62 N3 H3B 107.9 . . ?
C62 N3 C63 112.7(11) . . ?
C63 N3 H3A 108.5 . . ?
C63 N3 H3B 108.5 . . ?
N3 C62 H62A 109.5 . . ?
N3 C62 H62B 109.5 . . ?
N3 C62 H62C 109.5 . . ?
H62A C62 H62B 109.5 . . ?
H62A C62 H62C 109.5 . . ?
H62B C62 H62C 109.5 . . ?
N3 C63 H63A 109.2 . . ?
N3 C63 H63B 109.8 . . ?
N3 C63 H63C 109.4 . . ?
H63A C63 H63B 109.5 . . ?
H63A C63 H63C 109.5 . . ?
H63B C63 H63C 109.5 . . ?

loop_
_geom_bond_atom_site_label_1
_geom_bond_atom_site_label_2
_geom_bond_distance
_geom_bond_site_symmetry_2
_geom_bond_publ_flag
Dy1 O1 2.496(5) . ?
Dy1 O2 2.432(5) . ?
Dy1 O3 2.449(6) 3_757 ?
Dy1 O4 2.407(5) 3_757 ?
Dy1 O5 2.441(4) 1_465 ?
Dy1 O6 2.466(5) 1_465 ?
Dy1 O9 2.321(4) 2_656 ?
Dy1 O10 2.327(5) . ?
Dy1 O11 2.342(5) . ?
Dy1 C7 2.837(6) . ?
Dy1 C27 2.782(7) 3_757 ?
Dy1 C40 2.813(6) 1_465 ?
F1 C2 1.368(9) . ?
F2 C25 1.369(9) . ?
F3 C36 1.468(18) . ?
F4 C52 1.435(13) . ?
O1 C7 1.225(8) . ?
O2 C7 1.236(8) . ?
O3 C27 1.238(9) . ?
O4 C27 1.237(10) . ?
O5 C40 1.251(9) . ?
O6 C40 1.256(9) . ?
O7 C54 1.254(16) . ?
O8 C54 1.237(15) . ?
O9 C58 1.233(8) . ?
O10 C58 1.226(8) . ?
O11 C55 1.233(19) . ?
O11 C55' 1.197(16) . ?
C1 C2 1.361(9) . ?
C1 C6 1.394(10) . ?
C1 C7 1.510(8) . ?
C2 C3 1.376(9) . ?
C3 H3 0.9500 . ?
C3 C4 1.367(10) . ?
C4 C5 1.393(9) . ?
C4 C8 1.486(8) . ?
C5 H5 0.9500 . ?
C5 C6 1.374(9) . ?
C6 H6 0.9500 . ?
C8 C9 1.391(9) . ?
C8 C13 1.395(9) . ?
C9 H9 0.9500 . ?
C9 C10 1.386(8) . ?
C10 H10 0.9500 . ?
C10 C11 1.387(9) . ?
C11 C12 1.399(9) . ?
C11 C14 1.495(8) . ?
C12 H12 0.9500 . ?
C12 C13 1.377(9) . ?
C13 H13 0.9500 . ?
C14 C15 1.483(8) . ?
C14 C41 1.349(8) . ?
C15 C16 1.380(9) . ?
C15 C20 1.388(9) . ?
C16 H16 0.9500 . ?
C16 C17 1.383(9) . ?
C17 H17 0.9500 . ?
C17 C18 1.383(10) . ?
C18 C19 1.370(10) . ?
C18 C21 1.499(9) . ?
C19 H19 0.9500 . ?
C19 C20 1.401(9) . ?
C20 H20 0.9500 . ?
C21 C22 1.392(11) . ?
C21 C26 1.358(11) . ?
C22 H22 0.9500 . ?
C22 C23 1.373(11) . ?
C23 H23 0.9500 . ?
C23 C24 1.366(11) . ?
C24 C25 1.370(11) . ?
C24 C27 1.513(9) . ?
C25 C26 1.386(10) . ?
C26 H26 0.9500 . ?
C28 C29 1.381(9) . ?
C28 C33 1.385(9) . ?
C28 C41 1.512(7) . ?
C29 H29 0.9500 . ?
C29 C30 1.374(8) . ?
C30 H30 0.9500 . ?
C30 C31 1.388(9) . ?
C31 C32 1.387(10) . ?
C31 C34 1.488(8) . ?
C32 H32 0.9500 . ?
C32 C33 1.382(9) . ?
C33 H33 0.9500 . ?
C34 C35 1.347(14) . ?
C34 C39 1.317(12) . ?
C35 H35 0.9500 . ?
C35 C36 1.357(15) . ?
C36 C37 1.314(15) . ?
C37 C38 1.354(12) . ?
C37 C40 1.481(9) . ?
C38 H38 0.9500 . ?
C38 C39 1.400(11) . ?
C39 H39 0.9500 . ?
C41 C42 1.487(8) . ?
C42 C43 1.397(9) . ?
C42 C47 1.405(9) . ?
C43 H43 0.9500 . ?
C43 C44 1.360(9) . ?
C44 H44 0.9500 . ?
C44 C45 1.375(10) . ?
C45 C46 1.391(10) . ?
C45 C48 1.517(10) . ?
C46 H46 0.9500 . ?
C46 C47 1.404(10) . ?
C47 H47 0.9500 . ?
C48 C49 1.389(12) . ?
C48 C53 1.359(12) . ?
C49 H49 0.9500 . ?
C49 C50 1.403(12) . ?
C50 H50 0.9500 . ?
C50 C51 1.426(15) . ?
C51 C52 1.358(14) . ?
C51 C54 1.487(14) . ?
C52 C53 1.380(12) . ?
C53 H53 0.9500 . ?
C58 H58 0.9500 . ?
N1 C55 1.39(3) . ?
N1 C57 1.37(3) . ?
N1 C57' 1.45(5) . ?
N1 N1' 1.41(3) . ?
N1 C56 0.65(4) . ?
C55 H55 0.9500 . ?
C55 C55' 1.78(3) . ?
C55 C56 2.01(4) . ?
C57 H57A 0.9800 . ?
C57 H57B 0.9800 . ?
C57 H57C 0.9800 . ?
C57 C56 1.34(5) . ?
C57' H57D 0.9601 . ?
C57' H57E 0.9597 . ?
C57' H57F 0.9603 . ?
C57' N1' 0.67(4) . ?
C57' C55' 1.92(4) . ?
C57' C56 1.19(5) . ?
C57' C56' 1.39(5) . ?
N1' C55' 1.34(2) . ?
N1' C56 1.46(5) . ?
N1' C56' 1.45(3) . ?
C55' H55' 0.9500 . ?
C56 H56A 0.9599 . ?
C56 H56B 0.9602 . ?
C56 H56C 0.9601 . ?
C56' H56D 0.9599 . ?
C56' H56E 0.9599 . ?
C56' H56F 0.9600 . ?
O12 C61 1.303(18) . ?
N2 C59 1.500(19) . ?
N2 C60 1.475(9) . ?
N2 C61 1.291(19) . ?
C59 H59A 0.9800 . ?
C59 H59B 0.9800 . ?
C59 H59C 0.9800 . ?
C60 H60A 0.9800 . ?
C60 H60B 0.9800 . ?
C60 H60C 0.9800 . ?
C61 H61 0.9500 . ?
N3 H3A 0.8901 . ?
N3 H3B 0.8887 . ?
N3 C62 1.495(14) . ?
N3 C63 1.495(14) . ?
C62 H62A 0.9800 . ?
C62 H62B 0.9800 . ?
C62 H62C 0.9800 . ?
C63 H63A 0.9598 . ?
C63 H63B 0.9602 . ?
C63 H63C 0.9602 . ?

loop_
_geom_hbond_atom_site_label_D
_geom_hbond_atom_site_label_H
_geom_hbond_atom_site_label_A
_geom_hbond_distance_DH
_geom_hbond_distance_HA
_geom_hbond_distance_DA
_geom_hbond_angle_DHA
_geom_hbond_site_symmetry_A
_geom_hbond_publ_flag
C26 H26 O8 0.95 2.57 3.516(11) 172.4 2_756 yes
C58 H58 O5 0.95 2.65 3.209(8) 118.2 2_756 yes
C55' H55' O4 0.95 2.56 3.162(17) 121.2 3_757 yes
C56' H56D F2 0.96 2.58 3.29(3) 131.1 3_767 yes
C60 H60C F1 0.98 2.61 3.24(2) 121.6 . yes
N3 H3A O3 0.89 2.32 2.890(11) 121.5 3_757 yes
N3 H3A O6 0.89 2.18 2.882(12) 135.2 1_465 yes
N3 H3A O10 0.89 2.22 2.943(11) 137.9 . yes
C62 H62A O1 0.98 2.34 3.195(14) 145.8 2_646 yes
C62 H62B F3 0.98 2.10 3.05(2) 161.5 1_465 yes
C62 H62C F1 0.98 2.62 3.122(13) 112.2 2_646 yes
C63 H63A O9 0.96 2.65 3.456(13) 142.2 . yes
C63 H63B O5 0.96 2.33 3.127(11) 140.3 1_455 yes
C63 H63C F2 0.96 2.43 3.287(15) 148.0 3_757 yes
C63 H63C O3 0.96 2.56 3.136(12) 118.9 3_757 yes

loop_
_geom_torsion_atom_site_label_1
_geom_torsion_atom_site_label_2
_geom_torsion_atom_site_label_3
_geom_torsion_atom_site_label_4
_geom_torsion
_geom_torsion_site_symmetry_1
_geom_torsion_site_symmetry_2
_geom_torsion_site_symmetry_3
_geom_torsion_site_symmetry_4
_geom_torsion_publ_flag
Dy1 O1 C7 O2 -5.8(8) . . . . ?
Dy1 O1 C7 C1 171.2(7) . . . . ?
Dy1 O2 C7 O1 6.0(8) . . . . ?
Dy1 O2 C7 C1 -171.2(6) . . . . ?
Dy1 O3 C27 O4 -16.1(7) 3_757 . . . ?
Dy1 O3 C27 C24 159.3(6) 3_757 . . . ?
Dy1 O4 C27 O3 16.4(8) 3_757 . . . ?
Dy1 O4 C27 C24 -159.1(6) 3_757 . . . ?
Dy1 O5 C40 O6 2.4(7) 1_645 . . . ?
Dy1 O5 C40 C37 -176.0(6) 1_645 . . . ?
Dy1 O6 C40 O5 -2.4(7) 1_645 . . . ?
Dy1 O6 C40 C37 176.0(6) 1_645 . . . ?
Dy1 O9 C58 O10 155.6(6) 2_646 . . . ?
Dy1 O10 C58 O9 -169.8(5) . . . . ?
Dy1 O11 C55 N1 179.0(12) . . . . ?
Dy1 O11 C55 C55' -158.9(12) . . . . ?
Dy1 O11 C55 C56 172.7(13) . . . . ?
Dy1 O11 C55' C55 158.2(12) . . . . ?
Dy1 O11 C55' C57' -172.2(15) . . . . ?
Dy1 O11 C55' N1' 173.9(11) . . . . ?
F1 C2 C3 C4 176.8(8) . . . . ?
F2 C25 C26 C21 177.1(8) . . . . ?
F3 C36 C37 C38 -153.4(12) . . . . ?
F3 C36 C37 C40 25(2) . . . . ?
F4 C52 C53 C48 174.3(8) . . . . ?
O11 C55 C55' C57' -154.3(17) . . . . ?
O11 C55 C55' N1' -166.5(15) . . . . ?
C1 C2 C3 C4 2.0(13) . . . . ?
C2 C1 C6 C5 -1.6(12) . . . . ?
C2 C1 C7 O1 5.6(12) . . . . ?
C2 C1 C7 O2 -177.3(8) . . . . ?
C2 C3 C4 C5 -2.6(12) . . . . ?
C2 C3 C4 C8 179.3(7) . . . . ?
C3 C4 C5 C6 1.2(12) . . . . ?
C3 C4 C8 C9 35.9(11) . . . . ?
C3 C4 C8 C13 -144.4(8) . . . . ?
C4 C5 C6 C1 1.0(13) . . . . ?
C4 C8 C9 C10 -178.4(6) . . . . ?
C4 C8 C13 C12 178.9(7) . . . . ?
C5 C4 C8 C9 -142.1(7) . . . . ?
C5 C4 C8 C13 37.6(11) . . . . ?
C6 C1 C2 F1 -174.4(8) . . . . ?
C6 C1 C2 C3 0.2(12) . . . . ?
C6 C1 C7 O1 -169.6(8) . . . . ?
C6 C1 C7 O2 7.5(11) . . . . ?
C7 C1 C2 F1 10.3(13) . . . . ?
C7 C1 C2 C3 -175.2(8) . . . . ?
C7 C1 C6 C5 173.9(8) . . . . ?
C8 C4 C5 C6 179.3(7) . . . . ?
C8 C9 C10 C11 -1.4(11) . . . . ?
C9 C8 C13 C12 -1.4(11) . . . . ?
C9 C10 C11 C12 0.4(10) . . . . ?
C9 C10 C11 C14 -177.8(6) . . . . ?
C10 C11 C12 C13 0.1(11) . . . . ?
C10 C11 C14 C15 132.2(7) . . . . ?
C10 C11 C14 C41 -47.5(9) . . . . ?
C11 C12 C13 C8 0.4(12) . . . . ?
C11 C14 C15 C16 139.6(6) . . . . ?
C11 C14 C15 C20 -38.7(9) . . . . ?
C11 C14 C41 C28 165.3(6) . . . . ?
C11 C14 C41 C42 -17.0(10) . . . . ?
C12 C11 C14 C15 -45.9(9) . . . . ?
C12 C11 C14 C41 134.4(7) . . . . ?
C13 C8 C9 C10 1.9(10) . . . . ?
C14 C11 C12 C13 178.3(7) . . . . ?
C14 C15 C16 C17 -178.7(7) . . . . ?
C14 C15 C20 C19 -179.9(7) . . . . ?
C14 C41 C42 C43 -44.2(9) . . . . ?
C14 C41 C42 C47 142.8(7) . . . . ?
C15 C14 C41 C28 -14.4(10) . . . . ?
C15 C14 C41 C42 163.3(6) . . . . ?
C15 C16 C17 C18 -1.5(12) . . . . ?
C16 C15 C20 C19 1.8(11) . . . . ?
C16 C17 C18 C19 2.0(12) . . . . ?
C16 C17 C18 C21 179.5(7) . . . . ?
C17 C18 C19 C20 -0.7(12) . . . . ?
C17 C18 C21 C22 -32.8(12) . . . . ?
C17 C18 C21 C26 147.6(8) . . . . ?
C18 C19 C20 C15 -1.3(12) . . . . ?
C18 C21 C22 C23 179.4(8) . . . . ?
C18 C21 C26 C25 -179.8(8) . . . . ?
C19 C18 C21 C22 144.7(9) . . . . ?
C19 C18 C21 C26 -35.0(11) . . . . ?
C20 C15 C16 C17 -0.4(11) . . . . ?
C21 C18 C19 C20 -178.1(7) . . . . ?
C21 C22 C23 C24 -0.4(16) . . . . ?
C22 C21 C26 C25 0.6(13) . . . . ?
C22 C23 C24 C25 2.0(14) . . . . ?
C22 C23 C24 C27 177.5(9) . . . . ?
C23 C24 C25 F2 -178.1(9) . . . . ?
C23 C24 C25 C26 -2.3(14) . . . . ?
C23 C24 C27 Dy1 -72(2) . . . 3_757 ?
C23 C24 C27 O3 -167.7(8) . . . . ?
C23 C24 C27 O4 7.7(11) . . . . ?
C24 C25 C26 C21 1.1(14) . . . . ?
C25 C24 C27 Dy1 103.1(19) . . . 3_757 ?
C25 C24 C27 O3 7.5(12) . . . . ?
C25 C24 C27 O4 -177.1(8) . . . . ?
C26 C21 C22 C23 -0.9(14) . . . . ?
C27 C24 C25 F2 6.5(14) . . . . ?
C27 C24 C25 C26 -177.7(8) . . . . ?
C28 C29 C30 C31 -0.5(10) . . . . ?
C28 C41 C42 C43 133.6(6) . . . . ?
C28 C41 C42 C47 -39.4(8) . . . . ?
C29 C28 C33 C32 -1.5(10) . . . . ?
C29 C28 C41 C14 127.2(7) . . . . ?
C29 C28 C41 C42 -50.7(8) . . . . ?
C29 C30 C31 C32 -1.6(10) . . . . ?
C29 C30 C31 C34 180.0(6) . . . . ?
C30 C31 C32 C33 2.1(11) . . . . ?
C30 C31 C34 C35 -11.8(13) . . . . ?
C30 C31 C34 C39 174.7(9) . . . . ?
C31 C32 C33 C28 -0.6(12) . . . . ?
C31 C34 C35 C36 175.4(12) . . . . ?
C31 C34 C39 C38 -177.9(10) . . . . ?
C32 C31 C34 C35 169.8(10) . . . . ?
C32 C31 C34 C39 -3.6(12) . . . . ?
C33 C28 C29 C30 2.0(10) . . . . ?
C33 C28 C41 C14 -52.8(9) . . . . ?
C33 C28 C41 C42 129.3(7) . . . . ?
C34 C31 C32 C33 -179.5(7) . . . . ?
C34 C35 C36 F3 162.2(13) . . . . ?
C34 C35 C36 C37 7(3) . . . . ?
C35 C34 C39 C38 8.2(17) . . . . ?
C35 C36 C37 C38 0(2) . . . . ?
C35 C36 C37 C40 178.3(14) . . . . ?
C36 C37 C38 C39 -2.7(17) . . . . ?
C36 C37 C40 O5 168.5(12) . . . . ?
C36 C37 C40 O6 -9.9(15) . . . . ?
C37 C38 C39 C34 -1.5(19) . . . . ?
C38 C37 C40 O5 -13.2(12) . . . . ?
C38 C37 C40 O6 168.3(9) . . . . ?
C39 C34 C35 C36 -11(2) . . . . ?
C40 C37 C38 C39 178.8(10) . . . . ?
C41 C14 C15 C16 -40.7(10) . . . . ?
C41 C14 C15 C20 141.0(7) . . . . ?
C41 C28 C29 C30 -178.0(6) . . . . ?
C41 C28 C33 C32 178.5(7) . . . . ?
C41 C42 C43 C44 -173.1(6) . . . . ?
C41 C42 C47 C46 173.2(6) . . . . ?
C42 C43 C44 C45 0.5(11) . . . . ?
C43 C42 C47 C46 0.1(9) . . . . ?
C43 C44 C45 C46 -1.2(11) . . . . ?
C43 C44 C45 C48 176.6(7) . . . . ?
C44 C45 C46 C47 1.4(10) . . . . ?
C44 C45 C48 C49 34.0(11) . . . . ?
C44 C45 C48 C53 -143.3(8) . . . . ?
C45 C46 C47 C42 -0.8(10) . . . . ?
C45 C48 C49 C50 -175.7(9) . . . . ?
C45 C48 C53 C52 175.3(8) . . . . ?
C46 C45 C48 C49 -148.2(8) . . . . ?
C46 C45 C48 C53 34.5(11) . . . . ?
C47 C42 C43 C44 0.1(9) . . . . ?
C48 C45 C46 C47 -176.4(6) . . . . ?
C48 C49 C50 C51 -1.7(16) . . . . ?
C49 C48 C53 C52 -2.0(13) . . . . ?
C49 C50 C51 C52 2.0(15) . . . . ?
C49 C50 C51 C54 -179.5(10) . . . . ?
C50 C51 C52 F4 -173.1(9) . . . . ?
C50 C51 C52 C53 -2.5(14) . . . . ?
C50 C51 C54 O7 18.5(18) . . . . ?
C50 C51 C54 O8 -163.8(11) . . . . ?
C51 C52 C53 C48 2.6(14) . . . . ?
C52 C51 C54 O7 -163.0(13) . . . . ?
C52 C51 C54 O8 14.7(18) . . . . ?
C53 C48 C49 C50 1.7(14) . . . . ?
C54 C51 C52 F4 8.3(15) . . . . ?
C54 C51 C52 C53 179.0(10) . . . . ?
N1 C55 C55' O11 161.7(15) . . . . ?
N1 C55 C55' C57' 7.4(16) . . . . ?
N1 C55 C55' N1' -4.8(13) . . . . ?
N1 C57 C56 C55 -11(3) . . . . ?
N1 C57 C56 C57' 87(13) . . . . ?
N1 C57 C56 N1' 40(4) . . . . ?
N1 C57' N1' C55' -96(8) . . . . ?
N1 C57' N1' C56 6(4) . . . . ?
N1 C57' N1' C56' 147(2) . . . . ?
N1 C57' C56 C55 14(4) . . . . ?
N1 C57' C56 C57 -83(13) . . . . ?
N1 C57' C56 N1' -12(8) . . . . ?
N1 C57' C56' N1' -53(4) . . . . ?
N1 N1' C55' O11 -6(2) . . . . ?
N1 N1' C55' C55 4.9(13) . . . . ?
N1 N1' C55' C57' -89(10) . . . . ?
N1 N1' C56 C55 15(4) . . . . ?
N1 N1' C56 C57 -42(4) . . . . ?
N1 N1' C56 C57' 167(8) . . . . ?
N1 N1' C56' C57' 51(5) . . . . ?
C55 O11 C55' C57' 29.6(19) . . . . ?
C55 O11 C55' N1' 15.7(18) . . . . ?
C55 N1 C57 C56 161(5) . . . . ?
C55 N1 C57' N1' 35(5) . . . . ?
C55 N1 C57' C55' 10(2) . . . . ?
C55 N1 C57' C56 -157(6) . . . . ?
C55 N1 C57' C56' 90(5) . . . . ?
C55 N1 N1' C57' -149(5) . . . . ?
C55 N1 N1' C55' -6.1(17) . . . . ?
C55 N1 N1' C56 -159(5) . . . . ?
C55 N1 N1' C56' 163(3) . . . . ?
C55 N1 C56 C57 -130(15) . . . . ?
C55 N1 C56 C57' 68(16) . . . . ?
C55 N1 C56 N1' 74(15) . . . . ?
C57 N1 C55 O11 -174.9(18) . . . . ?
C57 N1 C55 C55' 170.4(18) . . . . ?
C57 N1 C55 C56 -122(16) . . . . ?
C57 N1 C57' N1' -146(4) . . . . ?
C57 N1 C57' C55' -171(2) . . . . ?
C57 N1 C57' C56 21(6) . . . . ?
C57 N1 C57' C56' -91(6) . . . . ?
C57 N1 N1' C57' 53(6) . . . . ?
C57 N1 N1' C55' -164(3) . . . . ?
C57 N1 N1' C56 43(5) . . . . ?
C57 N1 N1' C56' 5(5) . . . . ?
C57 N1 C56 C55 130(15) . . . . ?
C57 N1 C56 C57' -162(4) . . . . ?
C57 N1 C56 N1' -156.1(18) . . . . ?
C57' N1 C55 O11 4(3) . . . . ?
C57' N1 C55 C55' -11(2) . . . . ?
C57' N1 C55 C56 57(15) . . . . ?
C57' N1 C57 C56 -18(4) . . . . ?
C57' N1 N1' C55' 142(5) . . . . ?
C57' N1 N1' C56 -10(7) . . . . ?
C57' N1 N1' C56' -48(4) . . . . ?
C57' N1 C56 C55 -68(16) . . . . ?
C57' N1 C56 C57 162(4) . . . . ?
C57' N1 C56 N1' 6(4) . . . . ?
C57' N1' C55' O11 82(10) . . . . ?
C57' N1' C55' C55 93(10) . . . . ?
C57' N1' C56 N1 -167(8) . . . . ?
C57' N1' C56 C55 -152(6) . . . . ?
C57' N1' C56 C57 151(8) . . . . ?
N1' N1 C55 O11 19(2) . . . . ?
N1' N1 C55 C55' 4.5(12) . . . . ?
N1' N1 C55 C56 72(15) . . . . ?
N1' N1 C57 C56 -44(5) . . . . ?
N1' N1 C57' C55' -25(3) . . . . ?
N1' N1 C57' C56 167(8) . . . . ?
N1' N1 C57' C56' 55(5) . . . . ?
N1' N1 C56 C55 -74(15) . . . . ?
N1' N1 C56 C57 156.1(18) . . . . ?
N1' N1 C56 C57' -6(4) . . . . ?
N1' C57' C56 N1 12(8) . . . . ?
N1' C57' C56 C55 26(5) . . . . ?
N1' C57' C56 C57 -71(14) . . . . ?
C55' O11 C55 N1 -22.1(19) . . . . ?
C55' O11 C55 C56 -28.5(18) . . . . ?
C55' C57' N1' N1 96(8) . . . . ?
C55' C57' N1' C56 102(9) . . . . ?
C55' C57' N1' C56' -117(8) . . . . ?
C55' C57' C56 N1 -12(6) . . . . ?
C55' C57' C56 C55 1(3) . . . . ?
C55' C57' C56 C57 -96(13) . . . . ?
C55' C57' C56 N1' -25(3) . . . . ?
C55' C57' C56' N1' 22(3) . . . . ?
C55' N1' C56 N1 -33(5) . . . . ?
C55' N1' C56 C55 -18(2) . . . . ?
C55' N1' C56 C57 -75(6) . . . . ?
C55' N1' C56 C57' 134(6) . . . . ?
C55' N1' C56' C57' -142(6) . . . . ?
C56 N1 C55 O11 -53(16) . . . . ?
C56 N1 C55 C55' -67(16) . . . . ?
C56 N1 C57' N1' -167(8) . . . . ?
C56 N1 C57' C55' 168(6) . . . . ?
C56 N1 C57' C56' -112(8) . . . . ?
C56 N1 N1' C57' 10(7) . . . . ?
C56 N1 N1' C55' 153(4) . . . . ?
C56 N1 N1' C56' -38(6) . . . . ?
C56 C55 C55' O11 155.2(16) . . . . ?
C56 C55 C55' C57' 1.0(19) . . . . ?
C56 C55 C55' N1' -11.3(14) . . . . ?
C56 C57' N1' N1 -6(4) . . . . ?
C56 C57' N1' C55' -102(9) . . . . ?
C56 C57' N1' C56' 141(5) . . . . ?
C56 C57' C56' N1' -94(7) . . . . ?
C56 N1' C55' O11 8(3) . . . . ?
C56 N1' C55' C55 19(3) . . . . ?
C56 N1' C55' C57' -74(9) . . . . ?
C56 N1' C56' C57' 33(5) . . . . ?
C56' C57' N1' N1 -147(2) . . . . ?
C56' C57' N1' C55' 117(8) . . . . ?
C56' C57' N1' C56 -141(5) . . . . ?
C56' C57' C56 N1 100(7) . . . . ?
C56' C57' C56 C55 114(6) . . . . ?
C56' C57' C56 C57 17(17) . . . . ?
C56' C57' C56 N1' 88(8) . . . . ?
C56' N1' C55' O11 -177.5(18) . . . . ?
C56' N1' C55' C55 -167(2) . . . . ?
C56' N1' C55' C57' 100(10) . . . . ?
C56' N1' C56 N1 152(4) . . . . ?
C56' N1' C56 C55 167.6(19) . . . . ?
C56' N1' C56 C57 111(5) . . . . ?
C56' N1' C56 C57' -40(5) . . . . ?
C59 N2 C61 O12 -172.8(14) . . . . ?
C60 N2 C61 O12 13(3) . . . . ?
